data_7200655
loop_
_publ_author_name
'Garcia, Humberto C.'
'Diniz, Renata'
'Yoshida, Maria I.'
'de Oliveira, Luiz Fernando C.'

_publ_section_title
;
 An intriguing hydrogen bond arrangement of polymeric 1D chains of
 4,4&#x2032;-bipyridine coordinated to Co2+, Ni2+, Cu2+ and Zn2+ ions
 having barbiturate as counterions in a 3D network
;
_journal_issue 5
_journal_name_full CrystEngComm
_journal_page_first 881
_journal_paper_doi 10.1039/b819693a
_journal_volume 11
_journal_year 2009
_chemical_formula_moiety 'C10 H16 Co N2 O4, 2(C4 H3 N2 O3), 6(H2 O)'
_chemical_formula_sum 'C18 H34 Co N6 O16'
_chemical_formula_weight 649.44
_chemical_name_common
;
tetraaquacobalt(II)-4,4'-bipyridine barbiturate hexahydrate
;
_chemical_name_systematic
;
tetraaquacobalt(II)-4,4'-bipyridine barbiturate hexahydrate
;
_space_group_IT_number 181
_symmetry_cell_setting hexagonal
_symmetry_Int_Tables_number 181
_symmetry_space_group_name_Hall 'P 64 2 (0 0 2)'
_symmetry_space_group_name_H-M 'P 64 2 2'
_atom_sites_solution_hydrogens geom
_atom_sites_solution_primary direct
_atom_sites_solution_secondary difmap
_audit_creation_date 'Dec 16 14:05:31 2008'
_audit_creation_method 'WinGX routine CIF_UPDATE'
_cell_angle_alpha 90.00
_cell_angle_beta 90.00
_cell_angle_gamma 120.00
_cell_formula_units_Z 3
_cell_length_a 11.641(1)
_cell_length_b 11.641(1)
_cell_length_c 18.756(2)
_cell_measurement_temperature 298(2)
_cell_volume 2201.2(4)
_computing_cell_refinement 'DIRAX (Duisenberg, 1992)'
_computing_data_collection 'COLLECT (Enraf-Nonius, 1997-2000)'
_computing_data_reduction 'EVALCCD (Duisenber et al., 2003)'
_computing_molecular_graphics 'ORTEP 3 FOR WINDOWS (Farrugia, 1997)'
_computing_publication_material 'PLATON (Spek, 1990)'
_computing_structure_refinement 'SHELXL-97 (Sheldrick, 1997)'
_computing_structure_solution 'SHELXL-97 (Sheldrick, 1997)'
_diffrn_ambient_temperature 298(2)
_diffrn_measured_fraction_theta_full 0.979
_diffrn_measured_fraction_theta_max 0.979
_diffrn_radiation_monochromator graphite
_diffrn_radiation_source 'fine-focus sealed tube'
_diffrn_radiation_type MoK\a
_diffrn_radiation_wavelength 0.71073
_diffrn_reflns_av_R_equivalents 0.0339
_diffrn_reflns_av_sigmaI/netI 0.0233
_diffrn_reflns_limit_h_max 15
_diffrn_reflns_limit_h_min -12
_diffrn_reflns_limit_k_max 15
_diffrn_reflns_limit_k_min -12
_diffrn_reflns_limit_l_max 24
_diffrn_reflns_limit_l_min -24
_diffrn_reflns_number 17763
_diffrn_reflns_theta_full 27.56
_diffrn_reflns_theta_max 27.56
_diffrn_reflns_theta_min 5.20
_exptl_absorpt_coefficient_mu 0.6600
_exptl_absorpt_correction_T_max 0.8713
_exptl_absorpt_correction_T_min 0.8358
_exptl_absorpt_correction_type gaussian
_exptl_absorpt_process_details
;
a grid of 8 x 8 x 8 = 512 sampling points was used
;
_exptl_crystal_colour 'light pink'
_exptl_crystal_density_diffrn 1.467
_exptl_crystal_density_meas ?
_exptl_crystal_density_method .
_exptl_crystal_description prismatic
_exptl_crystal_F_000 1005
_exptl_crystal_size_max 0.36
_exptl_crystal_size_mid 0.33
_exptl_crystal_size_min 0.23
_refine_diff_density_max 0.135
_refine_diff_density_min -0.235
_refine_diff_density_rms 0.037
_refine_ls_abs_structure_details 'Flack H D (1983), Acta Cryst. A39, 876-881'
_refine_ls_abs_structure_Flack 0.03(4)
_refine_ls_extinction_method none
_refine_ls_goodness_of_fit_ref 1.112
_refine_ls_hydrogen_treatment mixed
_refine_ls_matrix_type full
_refine_ls_number_parameters 102
_refine_ls_number_reflns 1674
_refine_ls_number_restraints 1
_refine_ls_restrained_S_all 1.114
_refine_ls_R_factor_all 0.0468
_refine_ls_R_factor_gt 0.0326
_refine_ls_shift/su_max 0.000
_refine_ls_shift/su_mean 0.000
_refine_ls_structure_factor_coef Fsqd
_refine_ls_weighting_details 'calc w=1/[\s^2^(Fo^2^)+(0.0250P)^2^+0.9641P] where P=(Fo^2^+2Fc^2^)/3'
_refine_ls_weighting_scheme calc
_refine_ls_wR_factor_gt 0.0714
_refine_ls_wR_factor_ref 0.0771
_reflns_number_gt 1365
_reflns_number_total 1674
_reflns_threshold_expression >2sigma(I)
_cod_data_source_file b819693a.txt
_cod_data_source_block HBCOBI
_cod_depositor_comments
;
The following automatic conversions were performed:
'_symmetry_cell_setting' value 'Hexagonal' changed to 'hexagonal'
according to '/home/saulius/struct/CIF-dictionaries/cif_core.dic'
dictionary named 'cif_core.dic' version 2.4.1 from 2010-06-29.

Automatic conversion script
Id: cif_fix_enum 1527 2010-12-29 10:47:43Z saulius 
;
_cod_original_sg_symbol_Hall 'P 64 2c (0 0 -1)'
_cod_database_code 7200655
_exptl_absorpt_correction_t_ave 0.8558

loop_
_symmetry_equiv_pos_as_xyz
'x, y, z'
'-x, -y, z'
'-y, x-y, z+1/3'
'-x+y, -x, z+2/3'
'x-y, x, z+2/3'
'y, -x+y, z+1/3'
'x-y, -y, -z'
'-x, -x+y, -z+2/3'
'y, x, -z+1/3'
'-y, -x, -z+1/3'
'x, x-y, -z+2/3'
'-x+y, y, -z'

loop_
_atom_site_label
_atom_site_type_symbol
_atom_site_fract_x
_atom_site_fract_y
_atom_site_fract_z
_atom_site_U_iso_or_equiv
_atom_site_adp_type
_atom_site_occupancy
_atom_site_symmetry_multiplicity
_atom_site_calc_flag
_atom_site_refinement_flags
_atom_site_disorder_assembly
_atom_site_disorder_group
Co1 Co 1.0000 1.0000 0.8333 0.03001(14) Uani 1 4 d S . .
N1 N 1.0000 0.80817(19) 0.8333 0.0331(5) Uani 1 2 d S . .
O1 O 0.85739(18) 0.91841(19) 0.91165(10) 0.0593(5) Uani 1 1 d . . .
H1B H 0.8665 0.8671 0.9411 0.089 Uiso 1 1 d R . .
H1A H 0.8001 0.9265 0.9163 0.089 Uiso 1 1 d R . .
C3 C 1.0000 0.5643(2) 0.8333 0.0310(6) Uani 1 2 d S . .
C2 C 1.1144(2) 0.6847(2) 0.84707(13) 0.0403(6) Uani 1 1 d . . .
H2 H 1.1937 0.6868 0.8569 0.048 Uiso 1 1 calc R . .
C1 C 1.1098(2) 0.8016(2) 0.84612(13) 0.0408(6) Uani 1 1 d . . .
H1 H 1.1881 0.8805 0.8549 0.049 Uiso 1 1 calc R . .
O2 O 0.86626(10) 0.73252(19) 1.0000 0.0421(5) Uani 1 2 d S . .
C6 C 0.66562(16) 0.3312(3) 1.0000 0.0447(7) Uani 1 2 d S . .
H6 H 0.6195 0.2390 1.0000 0.054 Uiso 1 2 calc SR . .
C4 C 0.80479(14) 0.6096(3) 1.0000 0.0326(6) Uani 1 2 d S . .
N2 N 0.67522(19) 0.53729(19) 0.98042(10) 0.0371(4) Uani 1 1 d . . .
O3 O 0.48286(17) 0.34632(17) 0.95692(12) 0.0592(5) Uani 1 1 d . . .
C5 C 0.6016(2) 0.3991(2) 0.97844(12) 0.0403(5) Uani 1 1 d . . .
O4 O 0.6346(2) 0.9218(2) 0.94027(17) 0.0991(10) Uani 1 1 d . . .
H4A H 0.5716 0.9308 0.9163 0.149 Uiso 1 1 d R . .
H4B H 0.6057 0.8425 0.9550 0.149 Uiso 1 1 d R . .
O5 O 1.5000 1.0000 0.8541(2) 0.165(2) Uani 1 2 d SD . .
H5A H 1.4337 0.9724 0.8316 0.247 Uiso 1 1 d RD . .
H2N H 0.636(3) 0.578(2) 0.9696(13) 0.041(7) Uiso 1 1 d . . .

loop_
_atom_site_aniso_label
_atom_site_aniso_U_11
_atom_site_aniso_U_22
_atom_site_aniso_U_33
_atom_site_aniso_U_23
_atom_site_aniso_U_13
_atom_site_aniso_U_12
Co1 0.0274(3) 0.02150(19) 0.0431(3) 0.000 0.000 0.01372(15)
N1 0.0326(12) 0.0236(8) 0.0462(13) 0.0002(7) 0.0004(14) 0.0163(6)
O1 0.0580(11) 0.0636(13) 0.0769(12) 0.0342(11) 0.0292(10) 0.0457(11)
C3 0.0354(15) 0.0251(10) 0.0358(14) 0.0016(8) 0.0031(16) 0.0177(7)
C2 0.0330(12) 0.0297(11) 0.0639(16) -0.0047(11) -0.0075(11) 0.0198(10)
C1 0.0342(11) 0.0243(10) 0.0647(16) -0.0050(10) -0.0075(11) 0.0153(9)
O2 0.0396(9) 0.0240(10) 0.0574(13) 0.000 -0.0080(11) 0.0120(5)
C6 0.0275(10) 0.0248(15) 0.081(2) 0.000 -0.0029(14) 0.0124(8)
C4 0.0305(10) 0.0289(14) 0.0378(14) 0.000 0.0002(13) 0.0144(7)
N2 0.0292(10) 0.0262(9) 0.0601(13) -0.0044(8) -0.0085(8) 0.0171(8)
O3 0.0326(10) 0.0329(10) 0.1154(15) -0.0165(9) -0.0247(10) 0.0188(8)
C5 0.0293(12) 0.0300(12) 0.0629(13) -0.0061(11) -0.0042(11) 0.0157(9)
O4 0.0496(13) 0.0446(12) 0.206(3) 0.0375(15) 0.0474(15) 0.0260(11)
O5 0.200(6) 0.262(7) 0.078(2) 0.000 0.000 0.150(6)

loop_
_atom_type_symbol
_atom_type_description
_atom_type_scat_dispersion_real
_atom_type_scat_dispersion_imag
_atom_type_scat_source
C C 0.0033 0.0016 'International Tables Vol C Tables 4.2.6.8 and 6.1.1.4'
H H 0.0000 0.0000 'International Tables Vol C Tables 4.2.6.8 and 6.1.1.4'
N N 0.0061 0.0033 'International Tables Vol C Tables 4.2.6.8 and 6.1.1.4'
O O 0.0106 0.0060 'International Tables Vol C Tables 4.2.6.8 and 6.1.1.4'
Co Co 0.3494 0.9721 'International Tables Vol C Tables 4.2.6.8 and 6.1.1.4'

loop_
_exptl_crystal_face_index_h
_exptl_crystal_face_index_k
_exptl_crystal_face_index_l
_exptl_crystal_face_perp_dist
1 0 1 0.0900
-1 1 1 0.1150
0 -1 1 0.1400
-1 0 1 0.1440
0 1 1 0.0860
1 -1 1 0.1100
0 0 -1 0.1580
0 -1 -1 0.2580
0 1 -2 0.1940
2 0 -3 0.2030
-1 0 -1 0.2470

loop_
_geom_angle_atom_site_label_1
_geom_angle_atom_site_label_2
_geom_angle_atom_site_label_3
_geom_angle
_geom_angle_site_symmetry_1
_geom_angle_site_symmetry_3
_geom_angle_publ_flag
O1 Co1 O1 88.92(11) 11_566 8_766 ?
O1 Co1 O1 173.34(10) 11_566 2_775 ?
O1 Co1 O1 91.46(11) 8_766 2_775 ?
O1 Co1 O1 91.46(11) 11_566 . ?
O1 Co1 O1 173.34(10) 8_766 . ?
O1 Co1 O1 88.92(11) 2_775 . ?
O1 Co1 N1 93.33(5) 11_566 . ?
O1 Co1 N1 86.67(5) 8_766 . ?
O1 Co1 N1 93.33(5) 2_775 . ?
O1 Co1 N1 86.67(5) . . ?
O1 Co1 N1 86.67(5) 11_566 2_775 ?
O1 Co1 N1 93.33(5) 8_766 2_775 ?
O1 Co1 N1 86.67(5) 2_775 2_775 ?
O1 Co1 N1 93.33(5) . 2_775 ?
N1 Co1 N1 180.000(1) . 2_775 ?
C1 N1 C1 115.5(2) 8_766 . ?
C1 N1 Co1 122.26(12) 8_766 . ?
C1 N1 Co1 122.26(12) . . ?
C2 C3 C2 116.2(2) 8_766 . ?
C2 C3 C3 121.89(13) 8_766 2_765 ?
C2 C3 C3 121.89(12) . 2_765 ?
C1 C2 C3 119.9(2) . . ?
N1 C1 C2 124.2(2) . . ?
C5 C6 C5 121.1(3) 12_657 . ?
O2 C4 N2 122.46(13) . . ?
O2 C4 N2 122.46(13) . 12_657 ?
N2 C4 N2 115.1(3) . 12_657 ?
C4 N2 C5 125.00(19) . . ?
O3 C5 C6 125.6(2) . . ?
O3 C5 N2 117.48(19) . . ?
C6 C5 N2 116.9(2) . . ?

loop_
_geom_bond_atom_site_label_1
_geom_bond_atom_site_label_2
_geom_bond_distance
_geom_bond_site_symmetry_2
_geom_bond_publ_flag
Co1 O1 2.0586(16) 11_566 ?
Co1 O1 2.0586(16) 8_766 ?
Co1 O1 2.0586(16) 2_775 ?
Co1 O1 2.0586(16) . ?
Co1 N1 2.234(2) . ?
Co1 N1 2.234(2) 2_775 ?
N1 C1 1.340(3) 8_766 ?
N1 C1 1.340(3) . ?
C3 C2 1.391(3) 8_766 ?
C3 C2 1.391(3) . ?
C3 C3 1.498(5) 2_765 ?
C2 C1 1.388(3) . ?
O2 C4 1.238(3) . ?
C6 C5 1.390(3) 12_657 ?
C6 C5 1.390(3) . ?
C4 N2 1.361(3) . ?
C4 N2 1.361(2) 12_657 ?
N2 C5 1.393(3) . ?
O3 C5 1.265(3) . ?

loop_
_geom_hbond_atom_site_label_D
_geom_hbond_atom_site_label_H
_geom_hbond_atom_site_label_A
_geom_hbond_distance_DH
_geom_hbond_distance_HA
_geom_hbond_distance_DA
_geom_hbond_angle_DHA
_geom_hbond_site_symmetry_A
_geom_hbond_publ_flag
O1 H1A O4 0.7200 1.9500 2.670(5) 170.00 . yes
O1 H1B O2 0.8600 1.9200 2.769(3) 172.00 . yes
N2 H2N O3 0.84(4) 1.98(4) 2.813(4) 171(3) 2_665 yes
O4 H4A O5 0.9100 1.8500 2.706(4) 159.00 1_455 yes
O4 H4B O3 0.8500 1.9100 2.728(3) 161.00 2_665 yes

loop_
_geom_torsion_atom_site_label_1
_geom_torsion_atom_site_label_2
_geom_torsion_atom_site_label_3
_geom_torsion_atom_site_label_4
_geom_torsion
_geom_torsion_site_symmetry_1
_geom_torsion_site_symmetry_2
_geom_torsion_site_symmetry_3
_geom_torsion_site_symmetry_4
_geom_torsion_publ_flag
O1 Co1 N1 C1 -122.07(15) . . . . no
O1 Co1 N1 C1 57.92(15) . . . 8_766 no
O1 Co1 N1 C1 -33.35(15) 2_775 . . . no
O1 Co1 N1 C1 146.65(15) 11_566 . . . no
Co1 N1 C1 C2 179.68(17) . . . . no
C1 N1 C1 C2 -0.3(3) . . 8_766 8_766 no
C5 N2 C4 O2 179.04(16) . . . . no
C5 N2 C4 N2 -1.0(3) . . . 12_657 no
C4 N2 C5 O3 -177.9(2) . . . . no
C4 N2 C5 C6 1.8(3) . . . . no
N1 C1 C2 C3 0.6(3) . . . . no
C1 C2 C3 C3 179.71(16) . . . 2_765 no
C1 C2 C3 C2 -0.3(3) . . . 8_766 no
O3 C5 C6 C5 178.9(2) . . . 12_657 no
N2 C5 C6 C5 -0.8(3) . . . 12_657 no
